data_4514733
loop_
_publ_author_name
'Liu, Jian'
'Li, Zhanyong'
'Zhang, Xuan'
'Otake, Ken-ichi'
'Zhang, Lin'
'Peters, Aaron W.'
'Young, Matthias J.'
'Bedford, Nicholas M.'
'Letourneau, Steven P.'
'Mandia, David J.'
'Elam, Jeffrey W.'
'Farha, Omar K.'
'Hupp, Joseph T.'

_publ_section_title
;
 Introducing Nonstructural Ligands to Zirconia-like Metal--Organic
 Framework Nodes To Tune the Activity of Node-Supported Nickel Catalysts
 for Ethylene Hydrogenation
;
_journal_issue 4
_journal_name_full 'ACS Catalysis'
_journal_page_first 3198
_journal_paper_doi 10.1021/acscatal.8b04828
_journal_volume 9
_journal_year 2019
_chemical_formula_moiety 'C88 O32 Zr6 H44 (C7H4OF)2 (C)0.56'
_chemical_formula_sum 'C102.56 H52 F2 O34 Zr6'
_chemical_formula_weight 2413.48
_space_group_crystal_system hexagonal
_space_group_IT_number 191
_space_group_name_Hall '-P 6 2'
_space_group_name_H-M_alt 'P 6/m m m'
_symmetry_space_group_name_Hall '-P 6 2'
_symmetry_space_group_name_H-M 'P 6/m m m'
_atom_sites_solution_hydrogens geom
_audit_creation_method SHELXL-2017/1
_audit_update_record
;
2018-07-13 deposited with the CCDC.
2018-07-13 downloaded from the CCDC.
;
_cell_angle_alpha 90
_cell_angle_beta 90
_cell_angle_gamma 120
_cell_formula_units_Z 3
_cell_length_a 39.446(2)
_cell_length_b 39.446(2)
_cell_length_c 16.4166(10)
_cell_measurement_reflns_used 1636
_cell_measurement_temperature 100(2)
_cell_measurement_theta_max 16.93
_cell_measurement_theta_min 2.38
_cell_volume 22122(2)
_computing_cell_refinement 'Bruker SAINT'
_computing_data_collection 'Bruker APEX2'
_computing_data_reduction 'Bruker SAINT'
_computing_publication_material 'Yadokari-XG (Wakita, Nemoto et al., 2009)'
_computing_structure_refinement 'SHELXL-2017/1 (Sheldrick, 2017)'
_computing_structure_solution 'SHELXT 2014/5 (Sheldrick, 2014)'
_diffrn_ambient_temperature 100(2)
_diffrn_measured_fraction_theta_full 1.000
_diffrn_measured_fraction_theta_max 1.000
_diffrn_measurement_device_type 'Bruker APEX-II CCD'
_diffrn_measurement_method '\f and \w scans'
_diffrn_radiation_type MoK\a
_diffrn_radiation_wavelength 0.71073
_diffrn_reflns_av_R_equivalents 0.2489
_diffrn_reflns_av_unetI/netI 0.1276
_diffrn_reflns_Laue_measured_fraction_full 1.000
_diffrn_reflns_Laue_measured_fraction_max 1.000
_diffrn_reflns_limit_h_max 32
_diffrn_reflns_limit_h_min -38
_diffrn_reflns_limit_k_max 39
_diffrn_reflns_limit_k_min -31
_diffrn_reflns_limit_l_max 16
_diffrn_reflns_limit_l_min -16
_diffrn_reflns_number 43449
_diffrn_reflns_point_group_measured_fraction_full 1.000
_diffrn_reflns_point_group_measured_fraction_max 1.000
_diffrn_reflns_theta_full 20.743
_diffrn_reflns_theta_max 20.743
_diffrn_reflns_theta_min 0.596
_diffrn_source 'MoK\a I\mS microfocus source with MX Optics'
_exptl_absorpt_coefficient_mu 0.234
_exptl_absorpt_correction_T_max 0.7449
_exptl_absorpt_correction_T_min 0.6423
_exptl_absorpt_correction_type multi-scan
_exptl_absorpt_process_details '(SADABS-2014/5; Krause et al., 2015)'
_exptl_crystal_colour yellow
_exptl_crystal_density_diffrn 0.543
_exptl_crystal_description block
_exptl_crystal_F_000 3592
_exptl_crystal_size_max 0.030
_exptl_crystal_size_mid 0.030
_exptl_crystal_size_min 0.020
_refine_diff_density_max 1.419
_refine_diff_density_min -0.581
_refine_diff_density_rms 0.094
_refine_ls_extinction_method none
_refine_ls_goodness_of_fit_ref 1.068
_refine_ls_hydrogen_treatment constr
_refine_ls_matrix_type full
_refine_ls_number_parameters 210
_refine_ls_number_reflns 4364
_refine_ls_number_restraints 369
_refine_ls_restrained_S_all 1.046
_refine_ls_R_factor_all 0.1251
_refine_ls_R_factor_gt 0.0798
_refine_ls_shift/su_max 0.001
_refine_ls_shift/su_mean 0.000
_refine_ls_structure_factor_coef Fsqd
_refine_ls_weighting_details 'w=1/[\s^2^(Fo^2^)+(0.1530P)^2^] where P=(Fo^2^+2Fc^2^)/3'
_refine_ls_weighting_scheme calc
_refine_ls_wR_factor_gt 0.2346
_refine_ls_wR_factor_ref 0.2736
_reflns_Friedel_coverage 0.000
_reflns_number_gt 2490
_reflns_number_total 4364
_reflns_threshold_expression 'I > 2\s(I)'
_cod_data_source_file cs8b04828_si_002.cif
_cod_data_source_block NU-1000-FBa
_cod_original_cell_volume 22122(3)
_cod_database_code 4514733
_shelx_shelxl_version_number 2017/1
_shelx_space_group_comment
;
The symmetry employed for this shelxl refinement is uniquely defined
by the following loop, which should always be used as a source of
symmetry information in preference to the above space-group names.
They are only intended as comments.
;

loop_
_space_group_symop_operation_xyz
'x, y, z'
'-x, -y, z'
'-y, x-y, z'
'-x+y, -x, z'
'x-y, x, z'
'y, -x+y, z'
'x-y, -y, -z'
'-x, -x+y, -z'
'y, x, -z'
'-y, -x, -z'
'x, x-y, -z'
'-x+y, y, -z'
'-x, -y, -z'
'x, y, -z'
'y, -x+y, -z'
'x-y, x, -z'
'-x+y, -x, -z'
'-y, x-y, -z'
'-x+y, y, z'
'x, x-y, z'
'-y, -x, z'
'y, x, z'
'-x, -x+y, z'
'x-y, -y, z'

loop_
_atom_site_label
_atom_site_type_symbol
_atom_site_fract_x
_atom_site_fract_y
_atom_site_fract_z
_atom_site_U_iso_or_equiv
_atom_site_adp_type
_atom_site_occupancy
_atom_site_site_symmetry_order
_atom_site_calc_flag
_atom_site_refinement_flags_posn
_atom_site_refinement_flags_adp
_atom_site_refinement_flags_occupancy
_atom_site_disorder_assembly
_atom_site_disorder_group
C1 C 0.9066(3) 0.5087(3) 0.3651(6) 0.039(3) Uani 1 1 d . U . . .
C2 C 0.8752(3) 0.5085(3) 0.3156(6) 0.047(3) Uani 1 1 d . U . . .
C3 C 0.8850(3) 0.5380(3) 0.2593(6) 0.056(3) Uani 1 1 d . U . . .
H1 H 0.911537 0.558181 0.253607 0.067 Uiso 1 1 calc R U . . .
C4 C 0.8562(3) 0.5382(4) 0.2107(7) 0.068(4) Uani 1 1 d . U . . .
H2 H 0.862951 0.558005 0.170646 0.082 Uiso 1 1 calc R U . . .
C5 C 0.8170(3) 0.5089(4) 0.2216(7) 0.063(3) Uani 1 1 d . U . . .
C6 C 0.8079(3) 0.4810(4) 0.2788(7) 0.068(4) Uani 1 1 d . U . . .
H3 H 0.781367 0.461118 0.286023 0.082 Uiso 1 1 calc R U . . .
C7 C 0.8366(3) 0.4810(3) 0.3270(6) 0.053(3) Uani 1 1 d . U . . .
H4 H 0.829590 0.461721 0.368288 0.064 Uiso 1 1 calc R U . . .
C8 C 0.7541(3) 0.5081(5) 0.2103(9) 0.067(5) Uani 1 2 d S TU P . .
H5 H 0.753649 0.507298 0.268187 0.081 Uiso 1 2 calc R U P . .
C9 C 0.7853(3) 0.5087(4) 0.1722(6) 0.063(3) Uani 1 1 d . U . . .
C10 C 0.7852(3) 0.5091(4) 0.0874(6) 0.063(3) Uani 1 1 d . U . . .
C11 C 0.8152(3) 0.5062(4) 0.0416(6) 0.077(4) Uani 1 1 d . U . . .
H6 H 0.835140 0.504362 0.070018 0.092 Uiso 1 1 calc R U . . .
C12 C 0.7545(2) 0.5090(5) 0.0443(8) 0.056(4) Uani 1 2 d S TU P . .
C13 C 0.9732(13) 0.5164(15) 0.800(3) 0.15(2) Uani 0.25 1 d D U P A -1
C14 C 0.9619(9) 0.5430(13) 0.859(2) 0.145(16) Uani 0.25 1 d DG U P A -1
C15 C 0.9380(10) 0.5243(9) 0.926(3) 0.142(16) Uani 0.25 1 d G U P A -1
H7 H 0.929066 0.497416 0.935594 0.171 Uiso 0.25 1 calc R U P A -1
C16 C 0.9273(9) 0.5450(9) 0.978(2) 0.143(16) Uani 0.25 1 d DG U P A -1
H8 H 0.910960 0.532263 1.023744 0.171 Uiso 0.25 1 calc R U P A -1
C17 C 0.9403(7) 0.5844(9) 0.964(2) 0.140(17) Uani 0.25 1 d DG U P A -1
C18 C 0.9642(9) 0.6031(9) 0.897(2) 0.141(17) Uani 0.25 1 d DG U P A -1
H9 H 0.973132 0.629984 0.887445 0.169 Uiso 0.25 1 calc R U P A -1
C19 C 0.9749(9) 0.5824(13) 0.845(2) 0.149(17) Uani 0.25 1 d G U P A -1
H10 H 0.991239 0.595138 0.799295 0.179 Uiso 0.25 1 calc R U P A -1
F1 F 0.9300(10) 0.6042(12) 1.014(3) 0.30(3) Uiso 0.25 1 d D . P A -1
O1 O 0.89599(16) 0.48221(19) 0.4164(4) 0.0357(18) Uani 1 1 d . . . . .
O2 O 0.94183(19) 0.5341(2) 0.3495(4) 0.047(2) Uani 1 1 d . . . . .
O3 O 0.9647(2) 0.5289(2) 0.500000 0.036(2) Uiso 1 2 d S . P A .
O4 O 1.0365(3) 0.51824(15) 0.6097(6) 0.063(3) Uiso 1 2 d S . P . .
O5 O 1.000000 0.5394(3) 0.7402(6) 0.059(3) Uani 1 2 d DS T P . .
O6 O 1.000000 0.6003(2) 0.5850(6) 0.057(3) Uani 1 2 d S T P . .
O8 O 0.9491(11) 0.4804(17) 0.797(2) 0.163(19) Uiso 0.25 1 d D . P A -1
Zr1 Zr 0.92819(5) 0.46409(2) 0.500000 0.0263(6) Uani 1 4 d S T P . .
Zr2 Zr 1.000000 0.54491(4) 0.60755(8) 0.0307(5) Uani 1 2 d S T P A .
C20 C 1.000000 0.607(2) 0.500000 0.06(2) Uiso 0.28 4 d S . P A .

loop_
_atom_site_aniso_label
_atom_site_aniso_U_11
_atom_site_aniso_U_22
_atom_site_aniso_U_33
_atom_site_aniso_U_23
_atom_site_aniso_U_13
_atom_site_aniso_U_12
C1 0.035(7) 0.067(8) 0.026(6) 0.009(6) -0.006(5) 0.033(6)
C2 0.039(6) 0.083(8) 0.025(6) 0.012(6) -0.004(5) 0.034(6)
C3 0.040(7) 0.099(8) 0.044(7) 0.015(6) -0.003(5) 0.045(6)
C4 0.064(8) 0.103(9) 0.040(7) 0.013(6) 0.000(6) 0.044(7)
C5 0.048(7) 0.122(9) 0.036(6) 0.016(7) 0.001(6) 0.054(7)
C6 0.044(7) 0.122(10) 0.047(7) 0.007(7) -0.004(6) 0.047(7)
C7 0.040(7) 0.099(8) 0.026(6) 0.018(6) -0.002(5) 0.039(6)
C8 0.064(8) 0.134(12) 0.026(8) 0.001(8) 0.000(4) 0.067(6)
C9 0.056(7) 0.139(9) 0.023(6) 0.003(6) -0.002(5) 0.070(7)
C10 0.041(6) 0.144(10) 0.031(6) 0.009(6) 0.008(5) 0.067(7)
C11 0.059(7) 0.157(11) 0.046(6) -0.011(7) -0.014(6) 0.078(8)
C12 0.041(6) 0.119(11) 0.034(7) -0.009(8) -0.004(4) 0.059(6)
C13 0.14(2) 0.16(2) 0.15(3) -0.012(17) -0.010(17) 0.070(17)
C14 0.15(2) 0.15(2) 0.15(2) -0.001(15) -0.002(15) 0.077(14)
C15 0.14(2) 0.15(2) 0.15(2) -0.005(15) 0.019(15) 0.080(15)
C16 0.14(2) 0.15(2) 0.14(2) -0.005(16) 0.009(16) 0.072(15)
C17 0.14(2) 0.14(2) 0.12(2) -0.020(16) 0.002(15) 0.055(15)
C18 0.14(2) 0.14(2) 0.13(2) -0.020(15) -0.003(15) 0.060(15)
C19 0.14(2) 0.16(2) 0.15(2) -0.012(15) 0.001(15) 0.077(15)
O1 0.019(4) 0.056(5) 0.034(4) 0.009(4) 0.001(3) 0.021(4)
O2 0.029(5) 0.072(5) 0.041(4) 0.023(4) 0.006(4) 0.026(4)
O5 0.033(6) 0.097(7) 0.026(6) -0.008(5) 0.000 0.017(3)
O6 0.053(7) 0.049(5) 0.071(8) -0.008(5) 0.000 0.027(3)
Zr1 0.0126(11) 0.0393(10) 0.0180(11) 0.000 0.000 0.0063(5)
Zr2 0.0211(8) 0.0415(8) 0.0227(8) -0.0067(6) 0.000 0.0106(4)

loop_
_atom_type_symbol
_atom_type_description
_atom_type_scat_dispersion_real
_atom_type_scat_dispersion_imag
_atom_type_scat_source
C C 0.0033 0.0016 'International Tables Vol C Tables 4.2.6.8 and 6.1.1.4'
O O 0.0106 0.0060 'International Tables Vol C Tables 4.2.6.8 and 6.1.1.4'
Zr Zr -2.9673 0.5597 'International Tables Vol C Tables 4.2.6.8 and 6.1.1.4'
F F 0.0171 0.0103 'International Tables Vol C Tables 4.2.6.8 and 6.1.1.4'
H H 0.0000 0.0000 'International Tables Vol C Tables 4.2.6.8 and 6.1.1.4'

loop_
_geom_angle_atom_site_label_1
_geom_angle_atom_site_label_2
_geom_angle_atom_site_label_3
_geom_angle
_geom_angle_site_symmetry_1
_geom_angle_site_symmetry_3
O1 C1 O2 125.3(9) . .
O1 C1 C2 116.2(10) . .
O2 C1 C2 118.4(10) . .
C7 C2 C3 119.4(10) . .
C7 C2 C1 121.6(10) . .
C3 C2 C1 118.9(10) . .
C2 C3 C4 120.2(11) . .
C3 C4 C5 119.1(11) . .
C6 C5 C4 119.7(11) . .
C6 C5 C9 119.5(11) . .
C4 C5 C9 120.7(11) . .
C5 C6 C7 120.9(11) . .
C2 C7 C6 120.5(10) . .
C9 C8 C9 125.6(14) 19_655 .
C8 C9 C10 116.7(11) . .
C8 C9 C5 119.8(10) . .
C10 C9 C5 123.4(10) . .
C9 C10 C12 120.9(10) . .
C9 C10 C11 120.7(9) . .
C12 C10 C11 118.3(10) . .
C11 C11 C10 121.2(6) 14 .
C10 C12 C10 119.2(13) . 19_655
C10 C12 C12 120.4(7) . 14
C10 C12 C12 120.4(7) 19_655 14
O8 C13 O5 127(4) . .
O8 C13 C14 117(5) . .
O5 C13 C14 111(4) . .
C15 C14 C19 120.0 . .
C15 C14 C13 117(3) . .
C19 C14 C13 123(3) . .
C14 C15 C16 120.0 . .
C15 C16 C17 120.0 . .
F1 C17 C18 119.9(7) . .
F1 C17 C16 120.1(7) . .
C18 C17 C16 120.0 . .
C17 C18 C19 120.0 . .
C18 C19 C14 120.0 . .
C1 O1 Zr1 133.3(6) . .
C1 O2 Zr2 134.8(6) . 14_556
Zr2 O3 Zr2 111.3(4) 14_556 .
Zr2 O3 Zr1 107.0(3) 14_556 .
Zr2 O3 Zr1 107.0(3) . .
Zr2 O4 Zr2 109.7(4) . 2_765
Zr2 O4 Zr1 107.9(3) . 13_766
Zr2 O4 Zr1 107.9(3) 2_765 13_766
C13 O5 Zr2 136.8(18) . .
C20 O6 Zr2 110(3) . .
O4 Zr1 O4 112.3(5) 2_765 13_766
O4 Zr1 O1 76.2(3) 2_765 14_556
O4 Zr1 O1 142.23(16) 13_766 14_556
O4 Zr1 O1 142.23(16) 2_765 .
O4 Zr1 O1 76.2(3) 13_766 .
O1 Zr1 O1 76.5(3) 14_556 .
O4 Zr1 O1 142.23(16) 2_765 20
O4 Zr1 O1 76.2(3) 13_766 20
O1 Zr1 O1 120.5(3) 14_556 20
O1 Zr1 O1 75.0(3) . 20
O4 Zr1 O1 76.2(3) 2_765 11_556
O4 Zr1 O1 142.23(16) 13_766 11_556
O1 Zr1 O1 75.0(3) 14_556 11_556
O1 Zr1 O1 120.5(3) . 11_556
O1 Zr1 O1 76.5(3) 20 11_556
O4 Zr1 O3 71.75(17) 2_765 .
O4 Zr1 O3 71.75(17) 13_766 .
O1 Zr1 O3 77.0(2) 14_556 .
O1 Zr1 O3 77.0(2) . .
O1 Zr1 O3 141.48(16) 20 .
O1 Zr1 O3 141.48(16) 11_556 .
O4 Zr1 O3 71.75(17) 2_765 20
O4 Zr1 O3 71.75(17) 13_766 20
O1 Zr1 O3 141.48(16) 14_556 20
O1 Zr1 O3 141.48(16) . 20
O1 Zr1 O3 77.0(2) 20 20
O1 Zr1 O3 77.0(2) 11_556 20
O3 Zr1 O3 111.5(4) . 20
O4 Zr1 Zr2 36.05(14) 2_765 .
O4 Zr1 Zr2 91.6(2) 13_766 .
O1 Zr1 Zr2 74.19(16) 14_556 .
O1 Zr1 Zr2 110.58(17) . .
O1 Zr1 Zr2 165.29(17) 20 .
O1 Zr1 Zr2 110.08(16) 11_556 .
O3 Zr1 Zr2 35.71(11) . .
O3 Zr1 Zr2 91.39(19) 20 .
O4 Zr1 Zr2 91.6(2) 2_765 14_556
O4 Zr1 Zr2 36.05(14) 13_766 14_556
O1 Zr1 Zr2 110.58(17) 14_556 14_556
O1 Zr1 Zr2 74.19(16) . 14_556
O1 Zr1 Zr2 110.08(16) 20 14_556
O1 Zr1 Zr2 165.29(17) 11_556 14_556
O3 Zr1 Zr2 35.71(11) . 14_556
O3 Zr1 Zr2 91.39(19) 20 14_556
Zr2 Zr1 Zr2 60.53(4) . 14_556
O4 Zr1 Zr2 36.05(14) 2_765 2_765
O4 Zr1 Zr2 91.6(2) 13_766 2_765
O1 Zr1 Zr2 110.07(16) 14_556 2_765
O1 Zr1 Zr2 165.29(17) . 2_765
O1 Zr1 Zr2 110.58(17) 20 2_765
O1 Zr1 Zr2 74.19(16) 11_556 2_765
O3 Zr1 Zr2 91.39(19) . 2_765
O3 Zr1 Zr2 35.71(11) 20 2_765
Zr2 Zr1 Zr2 60.75(5) . 2_765
Zr2 Zr1 Zr2 91.11(5) 14_556 2_765
O4 Zr1 Zr2 91.6(2) 2_765 13_766
O4 Zr1 Zr2 36.05(14) 13_766 13_766
O1 Zr1 Zr2 165.29(17) 14_556 13_766
O1 Zr1 Zr2 110.08(16) . 13_766
O1 Zr1 Zr2 74.19(16) 20 13_766
O1 Zr1 Zr2 110.58(17) 11_556 13_766
O3 Zr1 Zr2 91.39(19) . 13_766
O3 Zr1 Zr2 35.71(11) 20 13_766
Zr2 Zr1 Zr2 91.11(5) . 13_766
Zr2 Zr1 Zr2 60.75(5) 14_556 13_766
Zr2 Zr1 Zr2 60.52(4) 2_765 13_766
O3 Zr2 O3 68.6(4) 8_766 .
O3 Zr2 O4 111.2(3) 8_766 2_765
O3 Zr2 O4 73.3(3) . 2_765
O3 Zr2 O4 73.3(3) 8_766 .
O3 Zr2 O4 111.2(3) . .
O4 Zr2 O4 70.2(4) 2_765 .
O3 Zr2 O5 145.53(19) 8_766 .
O3 Zr2 O5 145.53(19) . .
O4 Zr2 O5 84.5(4) 2_765 .
O4 Zr2 O5 84.5(4) . .
O3 Zr2 O6 80.4(3) 8_766 .
O3 Zr2 O6 80.4(3) . .
O4 Zr2 O6 144.0(2) 2_765 .
O4 Zr2 O6 144.0(2) . .
O5 Zr2 O6 105.3(4) . .
O3 Zr2 O2 139.0(3) 8_766 14_556
O3 Zr2 O2 75.5(2) . 14_556
O4 Zr2 O2 75.3(3) 2_765 14_556
O4 Zr2 O2 140.6(3) . 14_556
O5 Zr2 O2 73.6(2) . 14_556
O6 Zr2 O2 74.6(2) . 14_556
O3 Zr2 O2 75.5(2) 8_766 8_766
O3 Zr2 O2 139.0(3) . 8_766
O4 Zr2 O2 140.6(3) 2_765 8_766
O4 Zr2 O2 75.3(3) . 8_766
O5 Zr2 O2 73.6(2) . 8_766
O6 Zr2 O2 74.6(2) . 8_766
O2 Zr2 O2 126.2(3) 14_556 8_766
O3 Zr2 Zr1 89.6(2) 8_766 .
O3 Zr2 Zr1 37.3(2) . .
O4 Zr2 Zr1 36.1(3) 2_765 .
O4 Zr2 Zr1 89.8(2) . .
O5 Zr2 Zr1 116.84(19) . .
O6 Zr2 Zr1 114.49(17) . .
O2 Zr2 Zr1 72.43(17) 14_556 .
O2 Zr2 Zr1 161.32(17) 8_766 .
O3 Zr2 Zr1 37.3(2) 8_766 13_766
O3 Zr2 Zr1 89.6(2) . 13_766
O4 Zr2 Zr1 89.8(2) 2_765 13_766
O4 Zr2 Zr1 36.1(3) . 13_766
O5 Zr2 Zr1 116.84(19) . 13_766
O6 Zr2 Zr1 114.49(17) . 13_766
O2 Zr2 Zr1 161.32(17) 14_556 13_766
O2 Zr2 Zr1 72.44(17) 8_766 13_766
Zr1 Zr2 Zr1 88.89(5) . 13_766
O3 Zr2 Zr2 34.35(18) 8_766 14_556
O3 Zr2 Zr2 34.35(18) . 14_556
O4 Zr2 Zr2 90.9(3) 2_765 14_556
O4 Zr2 Zr2 90.9(3) . 14_556
O5 Zr2 Zr2 174.3(3) . 14_556
O6 Zr2 Zr2 80.4(3) . 14_556
O2 Zr2 Zr2 108.44(17) 14_556 14_556
O2 Zr2 Zr2 108.44(17) 8_766 14_556
Zr1 Zr2 Zr2 59.74(2) . 14_556
Zr1 Zr2 Zr2 59.74(2) 13_766 14_556
O3 Zr2 Zr2 91.7(2) 8_766 2_765
O3 Zr2 Zr2 91.7(2) . 2_765
O4 Zr2 Zr2 35.1(2) 2_765 2_765
O4 Zr2 Zr2 35.1(2) . 2_765
O5 Zr2 Zr2 84.3(3) . 2_765
O6 Zr2 Zr2 170.4(3) . 2_765
O2 Zr2 Zr2 108.85(18) 14_556 2_765
O2 Zr2 Zr2 108.85(18) 8_766 2_765
Zr1 Zr2 Zr2 59.62(2) . 2_765
Zr1 Zr2 Zr2 59.62(2) 13_766 2_765
Zr2 Zr2 Zr2 90.0 14_556 2_765
O6 C20 O6 160(7) 14_556 .

loop_
_geom_bond_atom_site_label_1
_geom_bond_atom_site_label_2
_geom_bond_distance
_geom_bond_site_symmetry_2
C1 O1 1.240(11) .
C1 O2 1.268(11) .
C1 C2 1.478(13) .
C2 C7 1.371(13) .
C2 C3 1.381(13) .
C3 C4 1.394(13) .
C4 C5 1.404(14) .
C5 C6 1.352(15) .
C5 C9 1.489(14) .
C6 C7 1.383(13) .
C8 C9 1.371(12) 19_655
C8 C9 1.371(12) .
C9 C10 1.392(13) .
C10 C12 1.401(12) .
C10 C11 1.453(13) .
C11 C11 1.37(2) 14
C12 C12 1.45(3) 14
C13 O8 1.25(2) .
C13 O5 1.40(5) .
C13 C14 1.65(4) .
C14 C15 1.3900 .
C14 C19 1.3900 .
C15 C16 1.3900 .
C16 C17 1.3900 .
C17 F1 1.328(13) .
C17 C18 1.3900 .
C18 C19 1.3900 .
O1 Zr1 2.217(6) .
O2 Zr2 2.228(6) 14_556
O3 Zr2 2.139(5) 14_556
O3 Zr2 2.139(5) .
O3 Zr1 2.219(8) .
O4 Zr2 2.166(6) .
O4 Zr2 2.166(6) 2_765
O4 Zr1 2.167(10) 13_766
O5 Zr2 2.189(10) .
O6 C20 1.418(17) .
O6 Zr2 2.216(10) .
Zr1 Zr2 3.5035(15) .
Zr1 Zr2 3.5035(15) 14_556
Zr1 Zr2 3.5035(15) 2_765
Zr1 Zr2 3.5035(15) 13_766
Zr2 Zr2 3.531(3) 14_556
Zr2 Zr2 3.543(3) 2_765

loop_
_geom_torsion_atom_site_label_1
_geom_torsion_atom_site_label_2
_geom_torsion_atom_site_label_3
_geom_torsion_atom_site_label_4
_geom_torsion
_geom_torsion_site_symmetry_1
_geom_torsion_site_symmetry_4
O1 C1 C2 C7 0.9(15) . .
O2 C1 C2 C7 177.4(10) . .
O1 C1 C2 C3 177.9(9) . .
O2 C1 C2 C3 -5.6(15) . .
C7 C2 C3 C4 -4.2(17) . .
C1 C2 C3 C4 178.8(10) . .
C2 C3 C4 C5 2.0(17) . .
C3 C4 C5 C6 0.1(18) . .
C3 C4 C5 C9 178.5(10) . .
C4 C5 C6 C7 0.1(19) . .
C9 C5 C6 C7 -178.4(10) . .
C3 C2 C7 C6 4.3(17) . .
C1 C2 C7 C6 -178.7(10) . .
C5 C6 C7 C2 -2.3(18) . .
C9 C8 C9 C10 -1(3) 19_655 .
C9 C8 C9 C5 178.6(12) 19_655 .
C6 C5 C9 C8 53.7(19) . .
C4 C5 C9 C8 -124.8(15) . .
C6 C5 C9 C10 -126.5(14) . .
C4 C5 C9 C10 55.0(19) . .
C8 C9 C10 C12 0(2) . .
C5 C9 C10 C12 -179.7(13) . .
C8 C9 C10 C11 -174.6(13) . .
C5 C9 C10 C11 6(2) . .
C9 C10 C11 C11 179.4(9) . 14
C12 C10 C11 C11 4.4(16) . 14
C9 C10 C12 C10 1(3) . 19_655
C11 C10 C12 C10 175.7(9) . 19_655
C9 C10 C12 C12 -179.3(9) . 14
C11 C10 C12 C12 -4.4(16) . 14
O8 C13 C14 C15 28(4) . .
O5 C13 C14 C15 -175(3) . .
O8 C13 C14 C19 -152(4) . .
O5 C13 C14 C19 5(3) . .
C19 C14 C15 C16 0.0 . .
C13 C14 C15 C16 179.98(15) . .
C14 C15 C16 C17 0.0 . .
C15 C16 C17 F1 179.8(7) . .
C15 C16 C17 C18 0.0 . .
F1 C17 C18 C19 -179.8(7) . .
C16 C17 C18 C19 0.0 . .
C17 C18 C19 C14 0.0 . .
C15 C14 C19 C18 0.0 . .
C13 C14 C19 C18 -179.98(16) . .
O2 C1 O1 Zr1 -1.8(16) . .
C2 C1 O1 Zr1 174.4(6) . .
O1 C1 O2 Zr2 3.5(16) . 14_556
C2 C1 O2 Zr2 -172.7(7) . 14_556
O8 C13 O5 Zr2 41(7) . .
C14 C13 O5 Zr2 -113(2) . .
Zr2 O6 C20 O6 0.00(4) . 14_556
